data_8101659
loop_
_publ_author_name
'Zukerman-Schpector, J.'
'Carvalho, Cristina C.'
'Ferraz, Helena M.C.'
'Pereira, Fernando L.C.'
'Zinner, L.B.'
'Vicentini, G.'

_publ_section_title
;
Crystal structure of 1-benzyl-2-methyl-3-carbethoxy-7<i>S</i>-iodo-
4,5,6,7-3a(<i>R</i>),7a(<i>S</i>)-hexahydroindole, C~19~H~24~INO~2~
;
_journal_issue 4
_journal_name_full 'Zeitschrift f\"ur Kristallographie - New Crystal Structures'
_journal_page_first 735
_journal_page_last 736
_journal_volume 213
_journal_year 1998
_chemical_formula_moiety 'C19 H24 I N O2'
_chemical_formula_sum 'C19 H24 I N O2'
_chemical_formula_weight 425.309
_space_group_IT_number 19
_symmetry_cell_setting orthorhombic
_symmetry_space_group_name_Hall 'P 2ac 2ab'
_symmetry_space_group_name_H-M 'P 21 21 21'
_cell_angle_alpha 90.00
_cell_angle_beta 90.00
_cell_angle_gamma 90.00
_cell_formula_units_Z 4
_cell_length_a 5.4734(3)
_cell_length_b 11.8407(7)
_cell_length_c 28.508(3)
_cell_volume 1847.57(24)
_diffrn_ambient_temperature 191(1)
_exptl_crystal_density_diffrn 1.529
_refine_ls_R_factor_obs 0.0315
_refine_ls_wR_factor_obs 0.0803
_cod_database_code 8101659

loop_
_symmetry_equiv_pos_as_xyz
'x, y, z'
'-x+1/2, -y, z+1/2'
'x+1/2, -y+1/2, -z'
'-x, y+1/2, -z+1/2'

loop_
_atom_site_aniso_label
_atom_site_aniso_U_11
_atom_site_aniso_U_22
_atom_site_aniso_U_33
_atom_site_aniso_U_23
_atom_site_aniso_U_13
_atom_site_aniso_U_12
I 0.0542(2) 0.0664(2) 0.0766(3) -0.0242(2) 0.0027(2) 0.0030(2)
N 0.036(2) 0.052(2) 0.048(2) 0.002(2) 0.004(2) 0.007(2)
O1 0.085(3) 0.075(3) 0.076(3) -0.033(2) 0.003(3) -0.006(3)
O2 0.083(3) 0.055(2) 0.061(2) -0.012(2) 0.006(2) -0.015(2)
C2 0.038(3) 0.052(3) 0.044(3) 0.000(2) -0.004(2) 0.014(3)
C3 0.045(3) 0.046(3) 0.044(3) -0.003(2) -0.002(2) 0.005(3)
C3A 0.037(3) 0.048(3) 0.045(3) -0.002(2) 0.004(2) -0.003(2)
C4 0.059(4) 0.058(3) 0.051(3) 0.005(3) 0.003(3) -0.001(3)
C5 0.064(4) 0.072(4) 0.045(3) 0.006(3) 0.005(3) -0.001(4)
C6 0.043(3) 0.080(4) 0.055(3) -0.010(3) -0.007(3) 0.003(3)
C7 0.034(3) 0.060(3) 0.058(3) -0.003(3) 0.003(2) -0.006(3)
C7A 0.033(3) 0.049(2) 0.046(3) -0.002(2) 0.002(2) 0.006(2)
C8 0.033(3) 0.068(4) 0.054(3) 0.001(3) 0.002(2) -0.001(3)
C9 0.037(3) 0.052(3) 0.051(3) 0.008(3) 0.002(2) -0.003(3)
C10 0.053(4) 0.052(3) 0.054(3) 0.001(2) 0.000(3) -0.003(3)
C11 0.044(4) 0.073(4) 0.061(3) 0.011(3) -0.004(3) -0.003(3)
C12 0.058(4) 0.062(4) 0.070(4) 0.005(3) 0.000(3) 0.008(3)
C13 0.078(5) 0.050(3) 0.082(4) -0.010(3) 0.013(5) -0.001(4)
C14 0.059(4) 0.058(4) 0.061(4) 0.000(3) -0.003(3) -0.011(3)
C15 0.064(4) 0.048(3) 0.059(3) 0.001(3) -0.007(3) 0.005(3)
C16 0.109(6) 0.069(4) 0.083(4) -0.012(3) 0.006(5) -0.040(5)
C18 0.057(3) 0.071(4) 0.056(3) -0.003(3) 0.011(4) 0.023(4)

loop_
_atom_site_label
_atom_site_type_symbol
_atom_site_fract_x
_atom_site_fract_y
_atom_site_fract_z
_atom_site_U_iso_or_equiv
_atom_site_thermal_displace_type
_atom_site_occupancy
_atom_site_calc_flag
_atom_site_refinement_flags
_atom_site_disorder_group
I I 0.12639(9) 0.06508(3) 0.209576(15) 0.0657(2) Uani 1 d . .
N N 0.5469(8) -0.1348(4) 0.11044(15) 0.0451(11) Uani 1 d . .
O1 O 0.2360(11) -0.4459(4) 0.0570(2) 0.0788(14) Uani 1 d . .
O2 O 0.0021(10) -0.4201(3) 0.12021(15) 0.0663(11) Uani 1 d . .
C2 C 0.4773(10) -0.2307(5) 0.0858(2) 0.0449(12) Uani 1 d . .
C3 C 0.2847(11) -0.2829(5) 0.1051(2) 0.0452(12) Uani 1 d . .
C3A C 0.2236(10) -0.2226(4) 0.1510(2) 0.0434(12) Uani 1 d . .
H3A H 0.0462(10) -0.2141(4) 0.1539(2) 0.052 Uiso 1 calc R .
C4 C 0.3235(12) -0.2871(5) 0.1929(2) 0.056(2) Uani 1 d . .
H4A H 0.4827(12) -0.3177(5) 0.1850(2) 0.067 Uiso 1 calc R .
H4B H 0.2159(12) -0.3501(5) 0.1998(2) 0.067 Uiso 1 calc R .
C5 C 0.3474(12) -0.2136(5) 0.2365(2) 0.060(2) Uani 1 d . .
H5A H 0.4120(12) -0.2578(5) 0.2623(2) 0.072 Uiso 1 calc R .
H5B H 0.1883(12) -0.1848(5) 0.2456(2) 0.072 Uiso 1 calc R .
C6 C 0.5199(12) -0.1155(6) 0.2254(2) 0.059(2) Uani 1 d . .
H6A H 0.5395(12) -0.0693(6) 0.2533(2) 0.071 Uiso 1 calc R .
H6B H 0.6790(12) -0.1454(6) 0.2171(2) 0.071 Uiso 1 calc R .
C7 C 0.4272(10) -0.0424(5) 0.1857(2) 0.0505(13) Uani 1 d . .
H7 H 0.5613(10) 0.0071(5) 0.1759(2) 0.061 Uiso 1 calc R .
C7A C 0.3408(10) -0.1078(4) 0.1424(2) 0.0428(12) Uani 1 d . .
H7A H 0.2238(10) -0.0605(4) 0.1253(2) 0.051 Uiso 1 calc R .
C8 C 0.6777(10) -0.0394(5) 0.0885(2) 0.0519(14) Uani 1 d . .
H8A H 0.7768(10) -0.0678(5) 0.0629(2) 0.062 Uiso 1 calc R .
H8B H 0.7869(10) -0.0061(5) 0.1115(2) 0.062 Uiso 1 calc R .
C9 C 0.5089(10) 0.0511(5) 0.0700(2) 0.0466(12) Uani 1 d . .
C10 C 0.3247(11) 0.0258(5) 0.0377(2) 0.0530(15) Uani 1 d . .
H10 H 0.3110(11) -0.0472(5) 0.0260(2) 0.064 Uiso 1 calc R .
C11 C 0.1643(12) 0.1072(6) 0.0232(2) 0.059(2) Uani 1 d . .
H11 H 0.0420(12) 0.0896(6) 0.0018(2) 0.071 Uiso 1 calc R .
C12 C 0.1853(12) 0.2157(6) 0.0406(2) 0.064(2) Uani 1 d . .
H12 H 0.0753(12) 0.2711(6) 0.0312(2) 0.076 Uiso 1 calc R .
C13 C 0.3618(16) 0.2415(5) 0.0709(2) 0.070(2) Uani 1 d . .
H13 H 0.3758(16) 0.3151(5) 0.0820(2) 0.084 Uiso 1 calc R .
C14 C 0.5243(14) 0.1602(5) 0.0861(2) 0.059(2) Uani 1 d . .
H14 H 0.6458(14) 0.1795(5) 0.1074(2) 0.071 Uiso 1 calc R .
C15 C 0.1804(12) -0.3893(5) 0.0910(2) 0.057(2) Uani 1 d . .
C16 C -0.1259(19) -0.5253(6) 0.1109(3) 0.087(2) Uani 1 d . .
H16A H -0.0572(19) -0.5629(6) 0.0837(3) 0.104 Uiso 1 calc R 1
H16B H -0.2980(19) -0.5113(6) 0.1052(3) 0.104 Uiso 1 calc R 1
C17A C -0.0928(51) -0.5938(18) 0.1529(7) 0.100(8) Uiso 0.47(2) d P 1
H17A H 0.0772(63) -0.6119(109) 0.1566(31) 0.150 Uiso 0.47(2) calc PR 1
H17B H -0.1855(234) -0.6623(66) 0.1500(25) 0.150 Uiso 0.47(2) calc PR 1
H17C H -0.1482(269) -0.5524(57) 0.1798(9) 0.150 Uiso 0.47(2) calc PR 1
C17B C -0.2644(33) -0.5616(14) 0.1508(5) 0.076(5) Uiso 0.53(2) d P 2
H17D H -0.3314(176) -0.6352(47) 0.1448(16) 0.114 Uiso 0.53(2) calc PR 2
H17E H -0.3948(130) -0.5092(57) 0.1565(25) 0.114 Uiso 0.53(2) calc PR 2
H17F H -0.1599(57) -0.5650(90) 0.1778(10) 0.114 Uiso 0.53(2) calc PR 2
C18 C 0.6286(13) -0.2664(5) 0.0438(2) 0.0613(15) Uani 1 d . 2
H18A H 0.7987(14) -0.2648(39) 0.0520(5) 0.092 Uiso 1 calc R 2
H18B H 0.5993(70) -0.2155(26) 0.0183(6) 0.092 Uiso 1 calc R 2
H18C H 0.5836(63) -0.3416(17) 0.0347(11) 0.092 Uiso 1 calc R 2

loop_
_geom_bond_atom_site_label_1
_geom_bond_atom_site_label_2
_geom_bond_distance
_geom_bond_publ_flag
I C7 2.189(5) no
N C2 1.389(7) no
N C8 1.476(7) no
N C7A 1.485(6) no
O1 C15 1.218(7) no
O2 C15 1.333(8) no
O2 C16 1.453(8) no
C2 C3 1.341(8) no
C2 C18 1.514(8) no
C3 C15 1.441(8) no
C3 C3A 1.525(7) no
C3A C4 1.521(7) no
C3A C7A 1.523(7) no
C4 C5 1.522(8) no
C5 C6 1.530(9) no
C6 C7 1.512(9) no
C7 C7A 1.532(8) no
C8 C9 1.511(8) no
C9 C14 1.373(8) no
C9 C10 1.398(8) no
C10 C11 1.367(8) no
C11 C12 1.383(9) no
C12 C13 1.331(9) no
C13 C14 1.380(9) no
C16 C17B 1.43(2) no
C16 C17A 1.46(2) no
